data_9013505
loop_
_publ_author_name
'Bosi, F.'
'Belardi, G.'
'Ballirano, P.'

_publ_section_title
;
 Structural features in Tutton's salts K2[M2+(H2O)6](SO4)2,
 with M2+= Mg, Fe, Co, Ni, Cu, and Zn
;
_journal_name_full 'American Mineralogist'
_journal_page_first 74
_journal_page_last 82
_journal_paper_doi 10.2138/am.2009.2898
_journal_volume 94
_journal_year 2009
_chemical_compound_source Synthetic
_chemical_formula_sum 'Cu H12 K2 O14 S2'
_chemical_name_mineral Cyanochroite
_space_group_IT_number 14
_symmetry_space_group_name_Hall '-P 2yab'
_symmetry_space_group_name_H-M 'P 1 21/a 1'
_cell_angle_alpha 90
_cell_angle_beta 104.450
_cell_angle_gamma 90
_cell_formula_units_Z 2
_cell_length_a 9.0851
_cell_length_b 12.1302
_cell_length_c 6.1674
_cell_volume 658.172
_database_code_amcsd 0004780
_exptl_crystal_density_diffrn 2.230
_cod_original_formula_sum 'K2 Cu S2 O14 H12'
_cod_database_code 9013505

loop_
_space_group_symop_operation_xyz
x,y,z
1/2+x,1/2-y,z
1/2-x,1/2+y,-z
-x,-y,-z

loop_
_atom_site_aniso_label
_atom_site_aniso_U_11
_atom_site_aniso_U_22
_atom_site_aniso_U_33
_atom_site_aniso_U_12
_atom_site_aniso_U_13
_atom_site_aniso_U_23
K 0.02998 0.03057 0.02703 -0.00119 0.01086 -0.00043
CuM 0.01541 0.01697 0.01406 -0.00243 0.00367 0.00068
S 0.01673 0.01915 0.01706 -0.00278 0.00465 -0.00135
O1 0.04660 0.02330 0.02450 -0.01090 0.00790 0.00350
O2 0.01930 0.04820 0.03810 0.00760 0.00330 -0.00760
O3 0.02010 0.02580 0.02360 -0.00760 0.00620 -0.00520
O4 0.03570 0.02950 0.01880 -0.00310 0.01000 -0.00440
OW1 0.02380 0.03460 0.01920 -0.00580 0.00430 0.00260
OW2 0.02350 0.02820 0.02820 -0.00210 0.00450 0.00310
OW3 0.02220 0.02200 0.01880 0.00140 0.00810 0.00330

loop_
_atom_site_label
_atom_site_fract_x
_atom_site_fract_y
_atom_site_fract_z
_atom_site_U_iso_or_equiv
_atom_site_type_symbol
_atom_site_attached_hydrogens
K 0.12305 0.34736 0.34202 0.02853 K 0
CuM 0.00000 0.00000 0.00000 0.01548 Cu 0
S 0.40127 0.13607 0.72269 0.01757 S 0
O1 0.39830 0.23523 0.58270 0.03160 O 0
O2 0.54389 0.07577 0.74090 0.03590 O 0
O3 0.27318 0.06377 0.61100 0.02300 O 0
O4 0.38523 0.16801 0.94724 0.02730 O 0
OW1 0.16072 0.11203 0.16360 0.02610 O 0
OW2 -0.18654 0.11833 0.03690 0.02700 O 0
OW3 -0.00266 -0.06475 0.28730 0.02040 O 0
H11 0.19400 0.09300 0.29500 0.05500 H 0
H12 0.22800 0.12200 0.09800 0.04400 H 0
H21 -0.26500 0.10800 -0.05200 0.04700 H 0
H22 -0.16100 0.18400 0.00500 0.05500 H 0
H31 -0.07400 -0.06100 0.32500 0.05900 H 0
H32 0.03300 -0.13100 0.31600 0.06400 H 0

loop_
_cod_changelog_entry_id
_cod_changelog_entry_author
_cod_changelog_entry_date
_cod_changelog_entry_text
1
;cod-tools version 3.8.0
Id: cif_guess_AMCSD_atom_types 9574 2023-05-10 09:00:05Z saulius
;
2023-05-10T18:54:28+03:00
;Derived atom types and hydrogen counts
from atom names that follow the AMCSD naming convention
(Wat == water, O-H == hydroxyl).
;

loop_
_cod_related_entry_id
_cod_related_entry_database
_cod_related_entry_code
1 AMCSD 0004780
